data_2006134
loop_
_publ_author_name
'Ohba, Shigeru'
'Umehara, Misao'

_publ_section_title
;
 3-Acetonylbicyclo[6.3.0]undecane-2,6-dione, (I),
 7-Acetonyl-4,4-dimethylbicyclo[6.3.0]undecane-2,6-dione, (II),
 7,12-Dihydroxy-12-methyltetracyclo[8.2.1.0^1,5^.0^7,11^]tridecan-13-one
 Monohydrate, (III), and
 8,8-Dimethyltricyclo[9.3.0.0^2,6^]tetradec-5-ene-4,10-dione, (IV)
;
_journal_issue 5
_journal_name_full 'Acta Crystallographica Section C'
_journal_page_first 616
_journal_page_last 620
_journal_paper_doi 10.1107/S0108270196015661
_journal_volume 53
_journal_year 1997
_chemical_formula_moiety 'C14 H20 O3'
_chemical_formula_sum 'C14 H20 O3'
_chemical_formula_weight 236.31
_chemical_melting_point 370.0(10)
_chemical_name_systematic
;
3-acetonylbicyclo[6.3.0]undecane-2,6-dione
;
_space_group_crystal_system monoclinic
_space_group_IT_number 14
_space_group_name_Hall '-P 2yab'
_space_group_name_H-M_alt 'P 1 21/a 1'
_atom_type_scat_source IntTabIV
_cell_angle_alpha 90
_cell_angle_beta 96.850(10)
_cell_angle_gamma 90
_cell_formula_units_Z 4
_cell_length_a 10.2670(10)
_cell_length_b 8.5050(10)
_cell_length_c 14.9960(10)
_cell_measurement_reflns_used 25
_cell_measurement_temperature 298
_cell_measurement_theta_max 15
_cell_measurement_theta_min 10
_cell_volume 1300.1(2)
_computing_cell_refinement 'AFC/MSC Diffractometer Control System'
_computing_data_collection 'AFC/MSC Diffractometer Control System (Rigaku Corporation, 1993)'
_computing_data_reduction 'local programs'
_computing_molecular_graphics CRYSTAN-GM
_computing_publication_material CRYSTAN-GM
_computing_structure_refinement CRYSTAN-GM
_computing_structure_solution 'CRYSTAN-GM (Edwards, Gilmore, Mackay & Stewart, 1995)'
_diffrn_ambient_temperature 299
_diffrn_measurement_device 'Rigaku AFC-5'
_diffrn_measurement_method \q-2\q
_diffrn_radiation_monochromator graphite
_diffrn_radiation_source xray_tube
_diffrn_radiation_type MoK\a
_diffrn_radiation_wavelength 0.71073
_diffrn_reflns_av_R_equivalents 0.011
_diffrn_reflns_limit_h_max 13
_diffrn_reflns_limit_h_min 0
_diffrn_reflns_limit_k_max 11
_diffrn_reflns_limit_k_min 0
_diffrn_reflns_limit_l_max 19
_diffrn_reflns_limit_l_min -19
_diffrn_reflns_number 3157
_diffrn_reflns_theta_max 26.4
_diffrn_reflns_theta_min 2.0
_diffrn_standards_decay_% 0
_diffrn_standards_interval_count 100
_diffrn_standards_number 3
_exptl_absorpt_coefficient_mu 0.083
_exptl_absorpt_correction_type none
_exptl_crystal_colour colourless
_exptl_crystal_density_diffrn 1.207
_exptl_crystal_description prism
_exptl_crystal_F_000 512
_exptl_crystal_size_max 0.50
_exptl_crystal_size_mid 0.50
_exptl_crystal_size_min 0.40
_refine_diff_density_max 0.20
_refine_diff_density_min -0.21
_refine_ls_extinction_method none
_refine_ls_goodness_of_fit_obs 1.16
_refine_ls_hydrogen_treatment refall
_refine_ls_matrix_type full
_refine_ls_number_parameters 234
_refine_ls_number_reflns 1834
_refine_ls_R_factor_obs .0605
_refine_ls_shift/esd_max 0.059
_refine_ls_shift/esd_mean 0.0049
_refine_ls_structure_factor_coef F
_refine_ls_weighting_details 'w = 1/[\s^2^(F) + 0.000225F^2^]'
_refine_ls_weighting_scheme calc
_refine_ls_wR_factor_obs .0529
_reflns_number_observed 1834
_reflns_number_total 2985
_reflns_observed_criterion '|F~o~| > 3\s(|F~o~|)'
_cod_data_source_file oa1017.cif
_cod_data_source_block ac58
_cod_depositor_comments
;
 Updating space group information and adding the symmetry operation list.

 Antanas Vaitkus,
 2018-06-17

The following automatic conversions were performed:

'_chemical_melting_point' value '369-371' was changed to '370.0(10)'
- the average value was taken and precision was
estimated.

'_atom_site_thermal_displace_type' tag value 'Uij' was
replaced with 'Uani' value 17 times.

Automatic conversion script
Id: cif_fix_values 1646 2011-03-28 12:23:43Z adriana 

The following automatic conversions were performed:

'_chemical_melting_point' value '369-371' was changed to '370.0(10)'
- the average value was taken and precision was estimated.

Automatic conversion script
Id: cif_fix_values 1715 2011-07-08 13:25:40Z adriana 

The following automatic conversions were performed:

'_refine_ls_weighting_scheme' value 'calc w = 1/[\s^2^(F) +
0.000225F^2^]' was changed to 'calc'. New tag
'_refine_ls_weighting_details' was created. The value of the new tag
was set to 'w = 1/[\s^2^(F) + 0.000225F^2^]'.

Automatic conversion script
Id: cif_fix_values 3143 2015-03-26 13:38:13Z robertas 
;
_cod_original_sg_symbol_H-M 'P 21/a'
_cod_database_code 2006134

loop_
_space_group_symop_id
_space_group_symop_operation_xyz
1 x,y,z
2 -x+1/2,y+1/2,-z
3 -x,-y,-z
4 x+1/2,-y+1/2,z

loop_
_atom_site_aniso_label
_atom_site_aniso_U_11
_atom_site_aniso_U_22
_atom_site_aniso_U_33
_atom_site_aniso_U_12
_atom_site_aniso_U_13
_atom_site_aniso_U_23
C1 .0399(8) .0481(9) .0593(10) -.0078(7) .0128(7) -.0104(8)
C2 .0342(7) .0471(8) .0450(8) -.0012(7) .0052(6) .0022(7)
C3 .0376(8) .0433(9) .0579(9) -.0012(7) .0067(7) -.0062(8)
C4 .0500(10) .0480(10) .0830(10) -.0040(10) .0100(10) -.0030(10)
C5 .0490(10) .0640(10) .0790(10) -.0040(10) .0070(10) .0210(10)
C6 .0463(9) .0825(13) .0513(9) -.0025(10) .0059(7) .0148(9)
C7 .0466(9) .0888(14) .0512(10) -.0047(11) .0045(8) -.0054(11)
C8 .0366(7) .0542(10) .0495(9) -.0061(7) .0074(7) -.0088(8)
C9 .0550(10) .0650(10) .0760(10) .0020(10) .0200(10) -.0250(10)
C10 .0710(10) .0450(10) .110(2) .0090(10) .0320(10) .0010(10)
C11 .0930(10) .0540(10) .099(2) .0230(10) .0440(10) .0120(10)
C12 .0620(10) .0610(10) .0680(10) .0000(10) .0060(10) -.0200(10)
C13 .0700(10) .0840(10) .0560(10) -.0030(10) .0010(10) -.0140(10)
C14 .126(3) .154(3) .069(2) .003(2) .031(2) -.008(2)
O15 .0385(5) .0659(7) .0860(8) -.0040(6) .0213(5) -.0102(6)
O16 .0491(7) .1200(11) .0887(9) .0086(7) -.0131(6) .0014(8)
O17 .1170(10) .1180(10) .0730(10) .0340(10) .0120(10) .0150(10)

loop_
_atom_site_label
_atom_site_fract_x
_atom_site_fract_y
_atom_site_fract_z
_atom_site_U_iso_or_equiv
_atom_site_thermal_displace_type
_atom_site_occupancy
C1 .12630(10) -.0130(2) .21300(10) .0500(10) Uani 1.000
C2 .06640(10) .1165(2) .26260(10) .0423(4) Uani 1.000
C3 .14420(10) .2614(2) .29420(10) .0472(5) Uani 1.000
C4 .1158(2) .3972(2) .22640(10) .0610(10) Uani 1.000
C5 .1629(2) .3799(2) .13350(10) .0630(10) Uani 1.000
C6 .0934(2) .2536(2) .07720(10) .0590(10) Uani 1.000
C7 .1680(2) .1074(3) .06160(10) .0630(10) Uani 1.000
C8 .22700(10) .0311(2) .14900(10) .0480(10) Uani 1.000
C9 .2955(2) -.1245(2) .13730(10) .0680(10) Uani 1.000
C10 .3142(2) -.1945(2) .2313(2) .0760(10) Uani 1.000
C11 .2008(2) -.1298(3) .2792(2) .0820(10) Uani 1.000
C12 .1062(2) .3161(2) .38530(10) .0660(10) Uani 1.000
C13 .1338(2) .2006(2) .46010(10) .0710(10) Uani 1.000
C14 .0524(4) .2164(5) .5365(2) .118(2) Uani 1.000
O15 -.04700(10) .10360(10) .27895(7) .0649(4) Uani 1.000
O16 -.02170(10) .2688(2) .04718(8) .0860(10) Uani 1.000
O17 .21660(10) .1026(2) .46059(8) .1020(10) Uani 1.000
H1 .0583(12) -.0651(15) .1793(8) .051(4) Uiso 1.000
H3 .2381(12) .2389(14) .3020(7) .044(4) Uiso 1.000
H4A .1557(13) .4922(18) .2533(9) .068(5) Uiso 1.000
H4B .0151(13) .4146(15) .2205(8) .063(4) Uiso 1.000
H5A .2620(13) .3648(15) .1436(8) .055(4) Uiso 1.000
H5B .1466(14) .482(2) .1061(10) .086(6) Uiso 1.000
H7A .1128(13) .0331(16) .0280(9) .064(5) Uiso 1.000
H7B .2398(16) .1428(17) .0282(10) .084(5) Uiso 1.000
H8 .2874(10) .1042(13) .1786(7) .030(3) Uiso 1.000
H9A .3852(14) -.1102(16) .1139(9) .071(4) Uiso 1.000
H9B .2341(14) -.1949(18) .0981(10) .079(5) Uiso 1.000
H10A .3174(15) -.303(2) .2314(10) .082(5) Uiso 1.000
H10B .4002(16) -.162(2) .2682(11) .104(7) Uiso 1.000
H11A .1433(18) -.211(2) .2963(13) .114(7) Uiso 1.000
H11B .238(2) -.073(3) .334(2) .170(10) Uiso 1.000
H12A .1522(13) .4076(17) .3997(9) .061(5) Uiso 1.000
H12B .0073(15) .3447(18) .3767(10) .088(5) Uiso 1.000
H14A -.027(2) .197(3) .5110(10) .120(10) Uiso 1.000
H14B .0837(19) .146(2) .5849(15) .129(9) Uiso 1.000
H14C .047(3) .327(3) .547(2) .21(2) Uiso 1.000

loop_
_geom_angle_atom_site_label_1
_geom_angle_atom_site_label_2
_geom_angle_atom_site_label_3
_geom_angle
_geom_angle_publ_flag
C2 C1 C8 118.4(2) yes
C2 C1 C11 110.8(2) yes
C8 C1 C11 103.9(2) yes
C1 C2 C3 121.3(2) yes
C1 C2 O15 119.4(2) yes
C3 C2 O15 119.3(2) yes
C2 C3 C4 110.6(2) yes
C2 C3 C12 110.2(2) yes
C4 C3 C12 108.1(2) yes
C3 C4 C5 118.1(2) yes
C4 C5 C6 113.6(2) yes
C5 C6 C7 117.9(2) yes
C5 C6 O16 120.6(2) yes
C7 C6 O16 121.5(2) yes
C6 C7 C8 112.2(2) yes
C1 C8 C7 114.4(2) yes
C1 C8 C9 102.4(2) yes
C7 C8 C9 114.4(2) yes
C8 C9 C10 104.0(2) yes
C9 C10 C11 105.9(2) yes
C1 C11 C10 106.0(2) yes
C3 C12 C13 115.0(2) yes
C12 C13 C14 116.1(3) yes
C12 C13 O17 122.5(2) yes
C14 C13 O17 121.3(3) yes
C2 C1 H1 107.2(8) ?
C8 C1 H1 107.2(8) ?
C11 C1 H1 109.1(8) ?
C2 C3 H3 110.8(7) ?
C4 C3 H3 109.3(7) ?
C12 C3 H3 107.8(7) ?
C3 C4 H4A 108.2(9) ?
C3 C4 H4B 105.8(8) ?
C5 C4 H4A 107.0(8) ?
C5 C4 H4B 110.7(7) ?
H4A C4 H4B 106.5(11) ?
C4 C5 H5A 107.1(7) ?
C4 C5 H5B 104.0(10) ?
C6 C5 H5A 113.3(8) ?
C6 C5 H5B 111.0(10) ?
H5A C5 H5B 107.2(12) ?
C6 C7 H7A 110.6(9) ?
C6 C7 H7B 104.7(9) ?
C8 C7 H7A 108.9(9) ?
C8 C7 H7B 108.8(9) ?
H7A C7 H7B 111.5(13) ?
C1 C8 H8 108.6(7) ?
C7 C8 H8 107.1(7) ?
C9 C8 H8 109.8(7) ?
C8 C9 H9A 112.5(8) ?
C8 C9 H9B 108.6(9) ?
C10 C9 H9A 110.0(8) ?
C10 C9 H9B 108.0(9) ?
H9A C9 H9B 113.2(12) ?
C9 C10 H10A 113.1(10) ?
C9 C10 H10B 113.5(10) ?
C11 C10 H10A 112.7(10) ?
C11 C10 H10B 107.6(10) ?
H10A C10 H10B 104.1(14) ?
C1 C11 H11A 111.1(12) ?
C1 C11 H11B 109.4(14) ?
C10 C11 H11A 112.9(12) ?
C10 C11 H11B 109.1(13) ?
H11A C11 H11B 108.4(18) ?
C3 C12 H12A 106.7(9) ?
C3 C12 H12B 108.0(9) ?
C13 C12 H12A 109.5(9) ?
C13 C12 H12B 110.0(9) ?
H12A C12 H12B 107.3(12) ?
C13 C14 H14A 103.4(15) ?
C13 C14 H14B 110.6(13) ?
C13 C14 H14C 104.8(18) ?
H14A C14 H14B 114.(2) ?
H14A C14 H14C 101.(2) ?
H14B C14 H14C 121.(2) ?

loop_
_geom_bond_atom_site_label_1
_geom_bond_atom_site_label_2
_geom_bond_site_symmetry_1
_geom_bond_site_symmetry_2
_geom_bond_distance
_geom_bond_publ_flag
C1 C2 . . 1.501(3) yes
C1 C8 . . 1.538(3) yes
C1 C11 . . 1.542(3) yes
C2 C3 . . 1.514(2) yes
C2 O15 . . 1.223(2) yes
C3 C4 . . 1.543(3) yes
C3 C12 . . 1.537(3) yes
C4 C5 . . 1.536(3) yes
C5 C6 . . 1.494(3) yes
C6 C7 . . 1.493(3) yes
C6 O16 . . 1.220(2) yes
C7 C8 . . 1.522(3) yes
C8 C9 . . 1.519(3) yes
C9 C10 . . 1.521(4) yes
C10 C11 . . 1.540(4) yes
C12 C13 . . 1.493(3) yes
C13 C14 . . 1.502(4) yes
C13 O17 . . 1.189(3) yes
C1 H1 . . .925(13) ?
C3 H3 . . .976(12) ?
C4 H4A . . .971(16) ?
C4 H4B . . 1.037(14) ?
C5 H5A . . 1.018(14) ?
C5 H5B . . .968(17) ?
C7 H7A . . .952(14) ?
C7 H7B . . .986(16) ?
C8 H8 . . .950(11) ?
C9 H9A . . 1.031(14) ?
C9 H9B . . 1.007(15) ?
C10 H10A . . .924(18) ?
C10 H10B . . 1.023(17) ?
C11 H11A . . .964(19) ?
C11 H11B . . .99(3) ?
C12 H12A . . .922(14) ?
C12 H12B . . 1.037(16) ?
C14 H14A . . .87(3) ?
C14 H14B . . .97(3) ?
C14 H14C . . .96(3) ?
